data_1000197
loop_
_publ_author_name
'Lacorre, P'
'Hervieu, M'
'Choisnet, J'
'Raveau, B'

_publ_section_title
;
Oxydes M~3~ O~4~ a empilement hexagonal double type D.H. Li Fe Sn O~4~
(M = Li,Fe,Sb,Sn): Transitions reversibles ramsdellite - D.H. Li Fe Sn
O~4~
;
_journal_coden_ASTM JSSCBI
_journal_name_full 'Journal of Solid State Chemistry'
_journal_page_first 44
_journal_page_last 52
_journal_paper_doi 10.1016/0022-4596(84)90313-X
_journal_volume 51
_journal_year 1984
_chemical_formula_structural 'Li2.33 Fe2 Sb Sn0.66 O8'
_chemical_formula_sum 'Fe2 Li2.33 O8 Sb Sn0.66'
_chemical_name_systematic
;
Lithium iron(III) antimony(V) tin(IV) oxide (4.66/4/2/1.22/16) - High
form
;
_space_group_IT_number 62
_symmetry_cell_setting orthorhombic
_symmetry_Int_Tables_number 62
_symmetry_space_group_name_Hall '-P 2n 2a'
_symmetry_space_group_name_H-M 'P m c n'
_cell_angle_alpha 90
_cell_angle_beta 90
_cell_angle_gamma 90
_cell_formula_units_Z 1
_cell_length_a 3.031(1)
_cell_length_b 5.045(2)
_cell_length_c 9.798(6)
_cell_volume 149.8
_refine_ls_R_factor_all 0.049
_cod_original_formula_sum 'Fe2 Li2.33 O8 Sb Sn.66'
_cod_database_code 1000197

loop_
_symmetry_equiv_pos_as_xyz
x,y,z
1/2-x,1/2-y,1/2+z
1/2+x,-y,-z
-x,1/2+y,1/2-z
-x,-y,-z
1/2+x,1/2+y,1/2-z
1/2-x,y,z
x,1/2-y,1/2+z

loop_
_atom_site_label
_atom_site_type_symbol
_atom_site_symmetry_multiplicity
_atom_site_Wyckoff_symbol
_atom_site_fract_x
_atom_site_fract_y
_atom_site_fract_z
_atom_site_occupancy
_atom_site_attached_hydrogens
_atom_site_calc_flag
Li1 Li1+ 4 c 0.25 0.925(20) 0.425(10) 0.25 0 d
Li2 Li1+ 4 c 0.25 0.91(2) 0.55(2) 0.25 0 d
Li3 Li1+ 4 c 0.25 0.974(1) 0.1396(4) 0.0833 0 d
Fe1 Fe3+ 4 c 0.25 0.974(1) 0.1396(4) 0.5 0 d
Sb1 Sb5+ 4 c 0.25 0.974(1) 0.1396(4) 0.25 0 d
Sn1 Sn4+ 4 c 0.25 0.974(1) 0.1396(4) 0.1667 0 d
O1 O2- 4 c 0.25 0.725(3) 0.270(2) 1. 0 d
O2 O2- 4 c 0.25 0.219(1) -0.043(2) 1. 0 d

loop_
_atom_type_symbol
_atom_type_oxidation_number
Li1+ 1.000
Fe3+ 3.000
Sb5+ 5.000
Sn4+ 4.000
O2- -2.000
